data_2022838
loop_
_publ_author_name
'Huseynov, Elnur Z.'
'Akkurt, Mehmet'
'Brito, Ivan'
'Bhattarai, Ajaya'
'Naghiyev, Farid N.'
'Asadov, Khammed A.'
'Maharramov, Abel M.'

_publ_section_title
;
 Crystal structure and Hirshfeld surface analysis of
 2-amino-5-{(1E)-1-[(carbamothioylamino)imino]ethyl}-4-methyl-1,3-thiazol-3-ium
 chloride monohydrate
;
_journal_coeditor_code WM5691
_journal_issue 9
_journal_name_full 'Acta Crystallographica Section E Crystallographic Communications'
_journal_paper_doi 10.1107/S2056989023007090
_journal_volume 79
_journal_year 2023
_chemical_formula_iupac 'C7 H12 N5 S2 +, Cl -, H2 O'
_chemical_formula_moiety 'C7 H12 N5 S2 +, Cl -, H2 O'
_chemical_formula_sum 'C7 H14 Cl N5 O S2'
_chemical_formula_weight 283.80
_chemical_name_systematic
'2-Amino-5-{(1<i>E</i>)-1-[(carbamothioylamino)imino]ethyl}-4-methyl-1,3-thiazol-3-ium chloride monohydrate'
_space_group_crystal_system triclinic
_space_group_IT_number 2
_space_group_name_Hall '-P 1'
_space_group_name_H-M_alt 'P -1'
_atom_sites_solution_hydrogens mixed
_audit_creation_method SHELXL-2018/3
_cell_angle_alpha 77.191(3)
_cell_angle_beta 83.660(3)
_cell_angle_gamma 67.860(2)
_cell_formula_units_Z 2
_cell_length_a 6.3279(4)
_cell_length_b 7.7816(6)
_cell_length_c 14.1342(10)
_cell_measurement_reflns_used 9921
_cell_measurement_temperature 293(2)
_cell_measurement_theta_max 36.298
_cell_measurement_theta_min 2.957
_cell_volume 628.35(8)
_computing_cell_refinement
;
SAINT (Bruker, 2016)
;
_computing_data_collection
;
APEX2 (Bruker, 2016)
;
_computing_data_reduction
;
SAINT (Bruker, 2016)
;
_computing_molecular_graphics
;
ORTEP-3 for Windows (Farrugia, 2012)
;
_computing_publication_material
;
PLATON (Spek, 2020)
;
_computing_structure_refinement
;
SHELXL (Sheldrick, 2015b)
;
_computing_structure_solution
;
<i>SHELXT</i> (Sheldrick, 2015a)
;
_diffrn_ambient_temperature 293(2)
_diffrn_measured_fraction_theta_full 0.989
_diffrn_measured_fraction_theta_max 0.993
_diffrn_measurement_device_type 'Bruker APEXII CCD'
_diffrn_measurement_method '\f and \w scans'
_diffrn_radiation_type MoK\a
_diffrn_radiation_wavelength 0.71073
_diffrn_reflns_av_R_equivalents 0.0532
_diffrn_reflns_av_unetI/netI 0.0406
_diffrn_reflns_limit_h_max 10
_diffrn_reflns_limit_h_min -10
_diffrn_reflns_limit_k_max 12
_diffrn_reflns_limit_k_min -12
_diffrn_reflns_limit_l_max 21
_diffrn_reflns_limit_l_min -23
_diffrn_reflns_number 34019
_diffrn_reflns_theta_full 25.242
_diffrn_reflns_theta_max 36.298
_diffrn_reflns_theta_min 2.957
_exptl_absorpt_coefficient_mu 0.624
_exptl_absorpt_correction_T_max 0.7471
_exptl_absorpt_correction_T_min 0.5703
_exptl_absorpt_correction_type multi-scan
_exptl_absorpt_process_details
;
(SADABS; Krause <i>et al.</i>,  2015).
;
_exptl_crystal_colour colourless
_exptl_crystal_density_diffrn 1.500
_exptl_crystal_description prism
_exptl_crystal_F_000 296
_exptl_crystal_size_max 0.040
_exptl_crystal_size_mid 0.030
_exptl_crystal_size_min 0.030
_refine_diff_density_max 0.498
_refine_diff_density_min -0.289
_refine_ls_extinction_method none
_refine_ls_goodness_of_fit_ref 1.046
_refine_ls_hydrogen_treatment mixed
_refine_ls_matrix_type full
_refine_ls_number_parameters 171
_refine_ls_number_reflns 6058
_refine_ls_number_restraints 0
_refine_ls_restrained_S_all 1.046
_refine_ls_R_factor_all 0.0524
_refine_ls_R_factor_gt 0.0357
_refine_ls_shift/su_max 0.001
_refine_ls_shift/su_mean 0.000
_refine_ls_structure_factor_coef Fsqd
_refine_ls_weighting_details 'w=1/[\s^2^(Fo^2^)+(0.0567P)^2^+0.0995P] where P=(Fo^2^+2Fc^2^)/3'
_refine_ls_weighting_scheme calc
_refine_ls_wR_factor_gt 0.1016
_refine_ls_wR_factor_ref 0.1146
_reflns_number_gt 4589
_reflns_number_total 6058
_reflns_threshold_expression 'I > 2\s(I)'
_cod_data_source_file wm5691sup1.cif
_cod_data_source_block I
_cod_database_code 2022838
_shelx_space_group_comment
;
The symmetry employed for this shelxl refinement is uniquely defined
by the following loop, which should always be used as a source of
symmetry information in preference to the above space-group names.
They are only intended as comments.
;
_shelx_estimated_absorpt_t_min 0.975
_shelx_estimated_absorpt_t_max 0.982

loop_
_space_group_symop_operation_xyz
'x, y, z'
'-x, -y, -z'

loop_
_atom_site_type_symbol
_atom_site_label
_atom_site_fract_x
_atom_site_fract_y
_atom_site_fract_z
_atom_site_U_iso_or_equiv
_atom_site_adp_type
_atom_site_calc_flag
_atom_site_occupancy
_atom_site_disorder_assembly
_atom_site_disorder_group
C C1 1.00052(18) 0.66580(16) 0.37114(8) 0.0336(2) Uani d 1 . .
C C2 1.00425(17) 0.58328(15) 0.22387(8) 0.03023(18) Uani d 1 . .
C C3 0.78120(16) 0.69558(14) 0.23070(7) 0.02811(17) Uani d 1 . .
C C4 1.1391(2) 0.4821(2) 0.14588(10) 0.0429(3) Uani d 1 . .
H H4A 1.053893 0.420248 0.123677 0.064 Uiso calc 1 . .
H H4B 1.281001 0.389685 0.171192 0.064 Uiso calc 1 . .
H H4C 1.169126 0.571545 0.092670 0.064 Uiso calc 1 . .
C C5 0.59592(16) 0.76248(15) 0.16319(7) 0.02893(17) Uani d 1 . .
C C6 0.6438(2) 0.7189(2) 0.06335(10) 0.0474(3) Uani d 1 . .
H H6A 0.648883 0.593175 0.065682 0.071 Uiso calc 1 . .
H H6B 0.788013 0.727617 0.039126 0.071 Uiso calc 1 . .
H H6C 0.525339 0.807944 0.021177 0.071 Uiso calc 1 . .
C C7 0.01732(16) 1.05991(15) 0.17123(7) 0.02918(17) Uani d 1 . .
N N1 1.0867(2) 0.6736(2) 0.45014(10) 0.0471(3) Uani d 1 . .
H H11 1.215(4) 0.611(3) 0.4604(14) 0.057 Uiso d 1 . .
H H12 0.992(4) 0.756(3) 0.4827(15) 0.057 Uiso d 1 . .
N N2 1.12182(15) 0.56820(14) 0.30449(7) 0.03419(18) Uani d 1 . .
H H2 1.261(3) 0.496(2) 0.3136(12) 0.041 Uiso d 1 . .
N N3 0.40159(14) 0.86322(14) 0.19705(7) 0.03073(16) Uani d 1 . .
N N4 0.21575(15) 0.94127(14) 0.13782(7) 0.03273(18) Uani d 1 . .
H H41 0.214(3) 0.927(2) 0.0734(12) 0.039 Uiso d 1 . .
N N5 0.01285(18) 1.09259(17) 0.25930(8) 0.0395(2) Uani d 1 . .
H H51 -0.101(3) 1.160(3) 0.2836(13) 0.047 Uiso d 1 . .
H H52 0.117(3) 1.046(3) 0.2953(13) 0.047 Uiso d 1 . .
S S1 0.71982(4) 0.78020(4) 0.33975(2) 0.03514(7) Uani d 1 . .
S S2 -0.21036(5) 1.16255(5) 0.09918(2) 0.03939(8) Uani d 1 . .
Cl Cl1 0.57747(5) 0.30475(5) 0.39936(2) 0.04264(8) Uani d 1 . .
O OW1 0.23501(19) 0.07771(18) 0.43851(9) 0.0517(3) Uani d 1 . .
H HW1 0.288(4) -0.009(4) 0.4806(19) 0.078 Uiso d 1 . .
H HW2 0.308(4) 0.131(4) 0.4302(19) 0.078 Uiso d 1 . .

loop_
_atom_site_aniso_label
_atom_site_aniso_U_11
_atom_site_aniso_U_22
_atom_site_aniso_U_33
_atom_site_aniso_U_12
_atom_site_aniso_U_13
_atom_site_aniso_U_23
C1 0.0290(4) 0.0352(5) 0.0351(5) -0.0092(4) -0.0118(4) -0.0030(4)
C2 0.0241(4) 0.0307(4) 0.0325(4) -0.0064(3) -0.0040(3) -0.0042(3)
C3 0.0230(4) 0.0313(4) 0.0283(4) -0.0065(3) -0.0052(3) -0.0062(3)
C4 0.0341(5) 0.0456(6) 0.0429(6) -0.0052(5) 0.0031(4) -0.0152(5)
C5 0.0240(4) 0.0324(4) 0.0296(4) -0.0081(3) -0.0065(3) -0.0057(3)
C6 0.0341(5) 0.0638(8) 0.0390(6) -0.0028(5) -0.0082(4) -0.0231(6)
C7 0.0230(4) 0.0327(4) 0.0301(4) -0.0080(3) -0.0063(3) -0.0037(3)
N1 0.0405(5) 0.0552(7) 0.0440(6) -0.0094(5) -0.0204(4) -0.0116(5)
N2 0.0236(3) 0.0361(4) 0.0378(4) -0.0047(3) -0.0092(3) -0.0043(3)
N3 0.0225(3) 0.0370(4) 0.0303(4) -0.0071(3) -0.0071(3) -0.0054(3)
N4 0.0236(3) 0.0403(5) 0.0309(4) -0.0050(3) -0.0076(3) -0.0086(3)
N5 0.0290(4) 0.0525(6) 0.0316(4) -0.0055(4) -0.0053(3) -0.0121(4)
S1 0.02593(11) 0.04268(15) 0.03359(13) -0.00389(10) -0.00727(9) -0.01324(11)
S2 0.02756(12) 0.04546(16) 0.03856(14) -0.00214(10) -0.01341(10) -0.00894(12)
Cl1 0.02891(12) 0.04757(16) 0.04456(16) -0.00184(10) -0.01143(10) -0.01183(12)
OW1 0.0426(5) 0.0549(6) 0.0542(6) -0.0121(4) -0.0169(4) -0.0060(5)

loop_
_atom_type_symbol
_atom_type_description
_atom_type_scat_dispersion_real
_atom_type_scat_dispersion_imag
_atom_type_scat_source
C C 0.0033 0.0016 'International Tables Vol C Tables 4.2.6.8 and 6.1.1.4'
H H 0.0000 0.0000 'International Tables Vol C Tables 4.2.6.8 and 6.1.1.4'
Cl Cl 0.1484 0.1585 'International Tables Vol C Tables 4.2.6.8 and 6.1.1.4'
N N 0.0061 0.0033 'International Tables Vol C Tables 4.2.6.8 and 6.1.1.4'
O O 0.0106 0.0060 'International Tables Vol C Tables 4.2.6.8 and 6.1.1.4'
S S 0.1246 0.1234 'International Tables Vol C Tables 4.2.6.8 and 6.1.1.4'

loop_
_geom_angle_atom_site_label_1
_geom_angle_atom_site_label_2
_geom_angle_atom_site_label_3
_geom_angle_site_symmetry_1
_geom_angle_site_symmetry_3
_geom_angle
_geom_angle_publ_flag
N1 C1 N2 . . 124.00(11) ?
N1 C1 S1 . . 124.99(10) ?
N2 C1 S1 . . 111.01(8) ?
C3 C2 N2 . . 111.36(9) ?
C3 C2 C4 . . 131.66(10) ?
N2 C2 C4 . . 116.95(9) ?
C2 C3 C5 . . 131.75(10) ?
C2 C3 S1 . . 111.21(8) ?
C5 C3 S1 . . 116.95(7) ?
C2 C4 H4A . . 109.5 ?
C2 C4 H4B . . 109.5 ?
H4A C4 H4B . . 109.5 ?
C2 C4 H4C . . 109.5 ?
H4A C4 H4C . . 109.5 ?
H4B C4 H4C . . 109.5 ?
N3 C5 C3 . . 113.92(9) ?
N3 C5 C6 . . 126.22(10) ?
C3 C5 C6 . . 119.81(9) ?
C5 C6 H6A . . 109.5 ?
C5 C6 H6B . . 109.5 ?
H6A C6 H6B . . 109.5 ?
C5 C6 H6C . . 109.5 ?
H6A C6 H6C . . 109.5 ?
H6B C6 H6C . . 109.5 ?
N5 C7 N4 . . 117.81(9) ?
N5 C7 S2 . . 122.67(8) ?
N4 C7 S2 . . 119.51(8) ?
C1 N1 H11 . . 118.0(15) ?
C1 N1 H12 . . 113.9(14) ?
H11 N1 H12 . . 127.9(19) ?
C1 N2 C2 . . 115.94(9) ?
C1 N2 H2 . . 120.9(11) ?
C2 N2 H2 . . 123.1(11) ?
C5 N3 N4 . . 118.97(9) ?
C7 N4 N3 . . 118.45(9) ?
C7 N4 H41 . . 115.1(10) ?
N3 N4 H41 . . 126.3(10) ?
C7 N5 H51 . . 122.4(14) ?
C7 N5 H52 . . 125.2(13) ?
H51 N5 H52 . . 112.4(18) ?
C1 S1 C3 . . 90.43(5) ?
HW1 OW1 HW2 . . 106(3) ?

loop_
_geom_bond_atom_site_label_1
_geom_bond_atom_site_label_2
_geom_bond_site_symmetry_2
_geom_bond_distance
_geom_bond_publ_flag
C1 N1 . 1.3181(16) ?
C1 N2 . 1.3309(16) ?
C1 S1 . 1.7180(11) ?
C2 C3 . 1.3575(13) ?
C2 N2 . 1.3885(14) ?
C2 C4 . 1.4945(16) ?
C3 C5 . 1.4570(14) ?
C3 S1 . 1.7565(10) ?
C4 H4A . 0.9600 ?
C4 H4B . 0.9600 ?
C4 H4C . 0.9600 ?
C5 N3 . 1.2906(13) ?
C5 C6 . 1.4961(16) ?
C6 H6A . 0.9600 ?
C6 H6B . 0.9600 ?
C6 H6C . 0.9600 ?
C7 N5 . 1.3198(15) ?
C7 N4 . 1.3567(14) ?
C7 S2 . 1.6872(10) ?
N1 H11 . 0.79(2) ?
N1 H12 . 0.87(2) ?
N2 H2 . 0.854(18) ?
N3 N4 . 1.3806(12) ?
N4 H41 . 0.943(17) ?
N5 H51 . 0.81(2) ?
N5 H52 . 0.80(2) ?
OW1 HW1 . 0.78(3) ?
OW1 HW2 . 0.71(3) ?

loop_
_geom_hbond_atom_site_label_D
_geom_hbond_atom_site_label_H
_geom_hbond_atom_site_label_A
_geom_hbond_site_symmetry_A
_geom_hbond_distance_DH
_geom_hbond_distance_HA
_geom_hbond_distance_DA
_geom_hbond_angle_DHA
_geom_hbond_publ_flag
OW1 HW1 Cl1 2_656 0.79(3) 2.45(3) 3.2298(13) 171(3) yes
N2 H2 Cl1 1_655 0.853(18) 2.277(18) 3.0812(11) 157.2(15) yes
OW1 HW2 Cl1 . 0.71(3) 2.50(3) 3.2111(14) 178(3) yes
N1 H11 Cl1 2_766 0.78(3) 2.81(2) 3.2398(15) 117.0(18) yes
N1 H12 OW1 2_666 0.87(2) 1.97(2) 2.8354(19) 174(2) yes
N4 H41 S2 2_575 0.943(16) 2.686(16) 3.6223(11) 172.0(14) yes
N5 H51 Cl1 1_465 0.81(2) 2.54(2) 3.3243(13) 164.9(18) yes
N5 H52 OW1 1_565 0.80(2) 2.326(19) 2.9899(17) 141.2(19) yes
N5 H52 N3 . 0.80(2) 2.36(2) 2.6306(16) 100.6(15) no
C6 H6C N4 . 0.96 2.48 2.8433(18) 102.00 no
C6 H6C S2 2_575 0.96 2.67 3.4923(15) 143.00 yes

loop_
_geom_torsion_atom_site_label_1
_geom_torsion_atom_site_label_2
_geom_torsion_atom_site_label_3
_geom_torsion_atom_site_label_4
_geom_torsion_site_symmetry_1
_geom_torsion_site_symmetry_2
_geom_torsion_site_symmetry_3
_geom_torsion_site_symmetry_4
_geom_torsion
_geom_torsion_publ_flag
N2 C2 C3 C5 . . . . 175.76(11) ?
C4 C2 C3 C5 . . . . -2.4(2) ?
N2 C2 C3 S1 . . . . -0.57(12) ?
C4 C2 C3 S1 . . . . -178.69(11) ?
C2 C3 C5 N3 . . . . 177.59(11) ?
S1 C3 C5 N3 . . . . -6.25(13) ?
C2 C3 C5 C6 . . . . -4.92(19) ?
S1 C3 C5 C6 . . . . 171.25(10) ?
N1 C1 N2 C2 . . . . -177.21(12) ?
S1 C1 N2 C2 . . . . 2.34(13) ?
C3 C2 N2 C1 . . . . -1.15(14) ?
C4 C2 N2 C1 . . . . 177.27(11) ?
C3 C5 N3 N4 . . . . 177.15(9) ?
C6 C5 N3 N4 . . . . -0.16(18) ?
N5 C7 N4 N3 . . . . -0.63(16) ?
S2 C7 N4 N3 . . . . 178.17(8) ?
C5 N3 N4 C7 . . . . -174.48(10) ?
N1 C1 S1 C3 . . . . 177.38(12) ?
N2 C1 S1 C3 . . . . -2.17(9) ?
C2 C3 S1 C1 . . . . 1.55(9) ?
C5 C3 S1 C1 . . . . -175.38(9) ?

_cod_database_fobs_code 2022838
